data_7063870
loop_
_publ_author_name
'Levina, Anastasia A.'
'Chistyakov, Aleksandr S.'
'Shmelev, Maxim A.'
'Varaksina, Evgeniya A.'
'Voronina, Julia K.'
'Gogoleva, Natalia V.'
'Taydakov, Ilya V.'
'Sidorov, Alexey. A.'
'Eremenko, Igor. L.'

_publ_section_title
;
 Effects of combining fluorinated and non-fluorinated monocarboxylate
 anions in lanthanide complexes on the structure and photoluminescence
 properties
;
_journal_issue 30
_journal_name_full 'New Journal of Chemistry'
_journal_page_first 12959
_journal_page_last 12970
_journal_paper_doi 10.1039/D5NJ01296A
_journal_volume 49
_journal_year 2025
_chemical_formula_moiety 'C86.4 H46.6 Eu2 F13 N4 O12'
_chemical_formula_sum 'C86.4 H46.6 Eu2 F13 N4 O12'
_chemical_formula_weight 1883.59
_space_group_crystal_system monoclinic
_space_group_IT_number 14
_space_group_name_Hall '-P 2yn'
_space_group_name_H-M_alt 'P 1 21/n 1'
_atom_sites_solution_hydrogens geom
_audit_creation_date 2025-06-18
_audit_creation_method
;
Olex2 1.5
(compiled 2025.05.31 svn.r86d253d1 for OlexSys, GUI svn.r7254)
;
_audit_update_record
;
2025-06-18 deposited with the CCDC.	2025-06-27 downloaded from the CCDC.
;
_cell_angle_alpha 90
_cell_angle_beta 105.832(3)
_cell_angle_gamma 90
_cell_formula_units_Z 2
_cell_length_a 10.3965(5)
_cell_length_b 31.2909(17)
_cell_length_c 11.7562(6)
_cell_measurement_reflns_used 9255
_cell_measurement_temperature 100.00
_cell_measurement_theta_max 69.89
_cell_measurement_theta_min 4.16
_cell_volume 3679.4(3)
_computing_cell_refinement 'SAINT V8.35A (?, 2016)'
_computing_data_collection 'APEX 3 Bruker AXS Inc.'
_computing_data_reduction 'SAINT V8.35A (?, 2016)'
_computing_molecular_graphics 'Olex2 1.5 (Dolomanov et al., 2009)'
_computing_publication_material 'Olex2 1.5 (Dolomanov et al., 2009)'
_computing_structure_refinement 'SHELXL 2018/3 (Sheldrick, 2015)'
_computing_structure_solution 'SHELXT 2014/4 (Sheldrick, 2014)'
_diffrn_ambient_temperature 100.00
_diffrn_measured_fraction_theta_full 0.988
_diffrn_measured_fraction_theta_max 0.968
_diffrn_measurement_device_type 'Bruker APEX-II CCD'
_diffrn_measurement_method '\f and \w scans'
_diffrn_radiation_type CuK\a
_diffrn_radiation_wavelength 1.54178
_diffrn_reflns_av_R_equivalents 0.0718
_diffrn_reflns_av_unetI/netI 0.0498
_diffrn_reflns_Laue_measured_fraction_full 0.988
_diffrn_reflns_Laue_measured_fraction_max 0.968
_diffrn_reflns_limit_h_max 12
_diffrn_reflns_limit_h_min -12
_diffrn_reflns_limit_k_max 38
_diffrn_reflns_limit_k_min -38
_diffrn_reflns_limit_l_max 14
_diffrn_reflns_limit_l_min -13
_diffrn_reflns_number 34464
_diffrn_reflns_point_group_measured_fraction_full 0.988
_diffrn_reflns_point_group_measured_fraction_max 0.968
_diffrn_reflns_theta_full 67.679
_diffrn_reflns_theta_max 70.628
_diffrn_reflns_theta_min 4.156
_exptl_absorpt_coefficient_mu 12.970
_exptl_absorpt_correction_T_max 0.1695
_exptl_absorpt_correction_T_min 0.0375
_exptl_absorpt_correction_type multi-scan
_exptl_absorpt_process_details
;
SADABS-2014/5 (Bruker,2014/5) was used for absorption correction.
wR2(int) was 0.1469 before and 0.0788 after correction.
The Ratio of minimum to maximum transmission is 0.2212.
The \l/2 correction factor is 0.00150.
;
_exptl_crystal_colour colourless
_exptl_crystal_colour_primary colourless
_exptl_crystal_density_diffrn 1.700
_exptl_crystal_description needle
_exptl_crystal_F_000 1864
_exptl_crystal_size_max 0.12
_exptl_crystal_size_mid 0.03
_exptl_crystal_size_min 0.03
_refine_diff_density_max 0.731
_refine_diff_density_min -0.670
_refine_diff_density_rms 0.102
_refine_ls_extinction_method none
_refine_ls_goodness_of_fit_ref 1.222
_refine_ls_hydrogen_treatment constr
_refine_ls_matrix_type full
_refine_ls_number_parameters 559
_refine_ls_number_reflns 6846
_refine_ls_number_restraints 19
_refine_ls_restrained_S_all 1.221
_refine_ls_R_factor_all 0.0881
_refine_ls_R_factor_gt 0.0779
_refine_ls_shift/su_max 0.000
_refine_ls_shift/su_mean 0.000
_refine_ls_structure_factor_coef Fsqd
_refine_ls_weighting_details 'w=1/[\s^2^(Fo^2^)+(0.0303P)^2^+23.1658P] where P=(Fo^2^+2Fc^2^)/3'
_refine_ls_weighting_scheme calc
_refine_ls_wR_factor_gt 0.1725
_refine_ls_wR_factor_ref 0.1770
_reflns_Friedel_coverage 0.000
_reflns_number_gt 5946
_reflns_number_total 6846
_reflns_threshold_expression 'I > 2\s(I)'
_cod_data_source_file d5nj01296a2.cif
_cod_data_source_block 005
_cod_depositor_comments 'Adding full bibliography for 7063870--7063872.cif.'
_cod_original_formula_sum 'C86.40 H46.60 Eu2 F13 N4 O12'
_cod_database_code 7063870
_shelx_shelxl_version_number 2018/3
_shelx_space_group_comment
;
The symmetry employed for this shelxl refinement is uniquely defined
by the following loop, which should always be used as a source of
symmetry information in preference to the above space-group names.
They are only intended as comments.
;
_shelx_estimated_absorpt_t_max 0.697
_shelx_estimated_absorpt_t_min 0.305
_olex2_refinement_description
;
1. Fixed Uiso
 At 1.2 times of:
  All C(H) groups
2. Restrained distances
 C15-C14
 1.5 with sigma of 0.02
3. Uiso/Uaniso restraints and constraints
Uanis(F35B) \\sim Ueq: with sigma of 0.05 and sigma for terminal atoms of 0.1
Uanis(C33B) \\sim Ueq, Uanis(C37B) \\sim Ueq: with sigma of 0.05 and sigma for
terminal atoms of 0.1
Uanis(C35B) = Uanis(C32B)
Uanis(C33B) = Uanis(C37B)
Uanis(C34B) = Uanis(C36B)
Uanis(C35A) = Uanis(C32A)
Uanis(C34A) = Uanis(C42A)
Uanis(C43A) = Uanis(C33A)
Uanis(C35B) = Uanis(C35A)
Uanis(C20) = Uanis(C16)
Uanis(F35B) = Uanis(F33B)
Uanis(C34B) = Uanis(C42A)
4. Others
 Fixed Sof: C32B(0.3) C33B(0.3) C34B(0.3) C35B(0.3) C36B(0.3) C37B(0.3)
 C36A(0.7) C33A(0.7) H33A(0.7) C34A(0.7) H34A(0.7) C38A(0.7) H38A(0.7)
 C37A(0.7) H37A(0.7) C39A(0.7) H39A(0.7) C40A(0.7) H40A(0.7) F33B(0.3)
 C41A(0.7) H41A(0.7) F34B(0.3) F37B(0.3) F36B(0.3) C32A(0.7) C35A(0.7)
 C43A(0.7) H43A(0.7) C42A(0.7) H42A(0.7) F35B(0.3)
5.a Aromatic/amide H refined with riding coordinates:
 C28(H28), C21(H21), C32(H32), C22(H22), C45(H45), C30(H30), C23(H23),
 C29(H29), C3(H3), C33A(H33A), C4(H4), C13(H13), C12(H12), C34A(H34A), C7(H7),
 C8(H8), C10(H10), C9(H9), C11(H11), C38A(H38A), C37A(H37A), C39A(H39A),
 C40A(H40A), C41A(H41A), C43A(H43A), C42A(H42A)
5.b Fitted hexagon refined as free rotating group:
 C32B(C33B,C34B,C35B,C36B,C37B)
;
_olex2_submission_special_instructions 'No special instructions were received'

loop_
_space_group_symop_operation_xyz
'x, y, z'
'-x+1/2, y+1/2, -z+1/2'
'-x, -y, -z'
'x-1/2, -y-1/2, z-1/2'

loop_
_atom_site_label
_atom_site_type_symbol
_atom_site_fract_x
_atom_site_fract_y
_atom_site_fract_z
_atom_site_U_iso_or_equiv
_atom_site_adp_type
_atom_site_occupancy
_atom_site_site_symmetry_order
_atom_site_calc_flag
_atom_site_refinement_flags_posn
_atom_site_refinement_flags_adp
_atom_site_refinement_flags_occupancy
_atom_site_disorder_assembly
_atom_site_disorder_group
Eu1 Eu 0.66555(5) 0.53217(2) 0.58677(4) 0.04654(17) Uani 1 1 d . . . . .
O6 O 0.2839(5) 0.52264(16) 0.5365(5) 0.0431(13) Uani 1 1 d . . . . .
O5 O 0.4763(5) 0.55019(19) 0.6494(5) 0.0508(14) Uani 1 1 d . . . . .
O1 O 0.6397(6) 0.61087(19) 0.5440(5) 0.0521(14) Uani 1 1 d . . . . .
O3 O 0.4909(6) 0.53662(19) 0.4106(5) 0.0528(15) Uani 1 1 d . . . . .
O2 O 0.7949(6) 0.57516(19) 0.4884(5) 0.0528(15) Uani 1 1 d . . . . .
O4 O 0.3162(7) 0.5238(2) 0.2602(6) 0.076(2) Uani 1 1 d . . . . .
N2 N 0.9140(7) 0.5148(2) 0.6961(6) 0.0456(16) Uani 1 1 d . . . . .
N1 N 0.7687(7) 0.5718(2) 0.7807(6) 0.0475(17) Uani 1 1 d . . . . .
F16 F 0.2363(9) 0.6154(2) 0.3524(9) 0.122(3) Uani 1 1 d . . . . .
C25 C 0.8894(8) 0.5613(3) 0.8523(7) 0.0463(19) Uani 1 1 d . . . . .
C24 C 0.9403(9) 0.5767(3) 0.9676(8) 0.051(2) Uani 1 1 d . . . . .
C27 C 1.0945(8) 0.5179(3) 0.8777(8) 0.046(2) Uani 1 1 d . . . . .
C32B C 0.285(4) 0.5739(10) 0.693(3) 0.049(2) Uani 0.3 1 d G . P A 2
C33B C 0.167(3) 0.5957(12) 0.641(2) 0.072(12) Uani 0.3 1 d G U P A 2
C34B C 0.111(2) 0.6228(10) 0.709(2) 0.056(2) Uani 0.3 1 d G . P A 2
C35B C 0.174(3) 0.6282(8) 0.828(2) 0.049(2) Uani 0.3 1 d G . P A 2
C36B C 0.292(3) 0.6065(10) 0.880(2) 0.056(2) Uani 0.3 1 d G . P A 2
C37B C 0.347(3) 0.5793(11) 0.813(3) 0.072(12) Uani 0.3 1 d G U P A 2
C1 C 0.7314(8) 0.6094(3) 0.4911(8) 0.048(2) Uani 1 1 d . . . . .
C28 C 1.1672(9) 0.4892(3) 0.8290(8) 0.054(2) Uani 1 1 d . . . . .
H28 H 1.252666 0.479766 0.874312 0.065 Uiso 1 1 calc R U . . .
C21 C 0.7004(9) 0.6012(3) 0.8208(9) 0.057(2) Uani 1 1 d . . . . .
H21 H 0.617612 0.610414 0.769668 0.068 Uiso 1 1 calc R U . . .
C32 C 1.0677(9) 0.5628(3) 1.0375(8) 0.055(2) Uani 1 1 d . . . . .
H32 H 1.101015 0.573482 1.115667 0.066 Uiso 1 1 calc R U . . .
C22 C 0.7416(9) 0.6195(3) 0.9327(9) 0.058(2) Uani 1 1 d . . . . .
H22 H 0.687840 0.640210 0.957103 0.070 Uiso 1 1 calc R U . . .
C26 C 0.9667(8) 0.5301(3) 0.8064(7) 0.0472(19) Uani 1 1 d . . . . .
C45 C 1.1414(9) 0.5352(3) 0.9958(8) 0.058(2) Uani 1 1 d . . . . .
H45 H 1.226349 0.526767 1.044618 0.069 Uiso 1 1 calc R U . . .
C31 C 0.3510(9) 0.5465(3) 0.6183(7) 0.046(2) Uani 1 1 d . . . . .
C30 C 0.9883(9) 0.4882(3) 0.6540(8) 0.056(2) Uani 1 1 d . . . . .
H30 H 0.952580 0.477414 0.576202 0.067 Uiso 1 1 calc R U . . .
C36A C 0.0673(15) 0.6628(5) 0.8478(16) 0.053(4) Uani 0.7 1 d . . P A 1
C23 C 0.8616(10) 0.6069(3) 1.0070(9) 0.063(3) Uani 1 1 d . . . . .
H23 H 0.891464 0.618463 1.084475 0.076 Uiso 1 1 calc R U . . .
C29 C 1.1162(9) 0.4748(3) 0.7171(8) 0.055(2) Uani 1 1 d . . . . .
H29 H 1.166208 0.455949 0.682157 0.066 Uiso 1 1 calc R U . . .
F18 F 0.4234(10) 0.7166(3) 0.1542(10) 0.144(3) Uani 1 1 d . . . . .
C2 C 0.7660(9) 0.6484(3) 0.4351(9) 0.056(2) Uani 1 1 d . . . . .
C3 C 0.6982(11) 0.6856(3) 0.4328(10) 0.067(3) Uani 1 1 d . . . . .
H3 H 0.631544 0.687622 0.474099 0.080 Uiso 1 1 calc R U . . .
F19 F 0.5930(12) 0.6600(4) 0.1172(10) 0.163(4) Uani 1 1 d . . . . .
C33A C 0.1437(16) 0.5849(7) 0.6357(15) 0.055(3) Uani 0.7 1 d . . P A 1
H33A H 0.097616 0.573556 0.560748 0.066 Uiso 0.7 1 calc R U P A 1
F20 F 0.5853(11) 0.5766(3) 0.1976(11) 0.161(4) Uani 1 1 d . . . . .
C5 C 0.8288(11) 0.7194(3) 0.3158(11) 0.068(3) Uani 1 1 d . . . . .
C4 C 0.7250(11) 0.7204(4) 0.3713(11) 0.075(3) Uani 1 1 d . . . . .
H4 H 0.672458 0.745571 0.366272 0.090 Uiso 1 1 calc R U . . .
C14 C 0.4122(11) 0.5462(3) 0.3144(9) 0.071(3) Uani 1 1 d D . . . .
C13 C 0.8714(11) 0.6463(4) 0.3815(10) 0.072(3) Uani 1 1 d . . . . .
H13 H 0.919954 0.620416 0.383502 0.087 Uiso 1 1 calc R U . . .
C6 C 0.8584(12) 0.7570(3) 0.2495(11) 0.072(3) Uani 1 1 d . . . . .
C12 C 0.9044(12) 0.6825(4) 0.3251(11) 0.079(3) Uani 1 1 d . . . . .
H12 H 0.978956 0.681754 0.293132 0.095 Uiso 1 1 calc R U . . .
C34A C 0.0763(15) 0.6106(5) 0.6908(14) 0.056(2) Uani 0.7 1 d . . P A 1
H34A H -0.017281 0.614240 0.658343 0.067 Uiso 0.7 1 calc R U P A 1
F17 F 0.2456(12) 0.6947(3) 0.2783(14) 0.196(6) Uani 1 1 d . . . . .
C7 C 0.9893(12) 0.7703(3) 0.2603(12) 0.080(3) Uani 1 1 d . . . . .
H7 H 1.061893 0.756136 0.313852 0.096 Uiso 1 1 calc R U . . .
C8 C 1.0137(14) 0.8042(4) 0.1930(13) 0.086(4) Uani 1 1 d . . . . .
H8 H 1.103105 0.813554 0.203216 0.104 Uiso 1 1 calc R U . . .
C10 C 0.7803(13) 0.8117(3) 0.1001(12) 0.083(4) Uani 1 1 d . . . . .
H10 H 0.707969 0.826181 0.047156 0.100 Uiso 1 1 calc R U . . .
C9 C 0.9091(13) 0.8252(3) 0.1097(12) 0.080(3) Uani 1 1 d . . . . .
H9 H 0.926745 0.847813 0.062123 0.096 Uiso 1 1 calc R U . . .
C11 C 0.7529(13) 0.7769(3) 0.1669(11) 0.079(3) Uani 1 1 d . . . . .
H11 H 0.663724 0.767171 0.155623 0.094 Uiso 1 1 calc R U . . .
C15 C 0.4164(13) 0.5934(4) 0.2781(11) 0.086(4) Uani 1 1 d D . . . .
C16 C 0.3313(16) 0.6249(5) 0.3026(15) 0.104(3) Uani 1 1 d . . . . .
C18 C 0.4210(15) 0.6760(4) 0.1964(14) 0.096(4) Uani 1 1 d . . . . .
C19 C 0.5043(16) 0.6477(5) 0.1738(14) 0.105(5) Uani 1 1 d . . . . .
C17 C 0.3280(19) 0.6644(6) 0.2605(18) 0.131(6) Uani 1 1 d . . . . .
C38A C 0.0423(19) 0.7023(6) 1.0238(19) 0.088(6) Uani 0.7 1 d . . P A 1
H38A H 0.073525 0.709112 1.105433 0.106 Uiso 0.7 1 calc R U P A 1
C37A C 0.1088(16) 0.6702(5) 0.9708(15) 0.070(4) Uani 0.7 1 d . . P A 1
H37A H 0.180562 0.654085 1.019192 0.084 Uiso 0.7 1 calc R U P A 1
C39A C -0.0671(17) 0.7225(5) 0.9518(18) 0.078(5) Uani 0.7 1 d . . P A 1
H39A H -0.114742 0.742411 0.985782 0.093 Uiso 0.7 1 calc R U P A 1
C40A C -0.1079(16) 0.7151(5) 0.8381(17) 0.076(5) Uani 0.7 1 d . . P A 1
H40A H -0.182216 0.730419 0.790532 0.091 Uiso 0.7 1 calc R U P A 1
C20 C 0.5001(15) 0.6056(5) 0.2192(14) 0.104(3) Uani 1 1 d . . . . .
F33B F 0.1066(16) 0.5931(6) 0.5257(15) 0.059(4) Uani 0.3 1 d . . P A 2
C41A C -0.0399(15) 0.6837(5) 0.7845(17) 0.071(4) Uani 0.7 1 d . . P A 1
H41A H -0.072763 0.677888 0.702352 0.085 Uiso 0.7 1 calc R U P A 1
F34B F -0.0019(18) 0.6449(6) 0.6537(18) 0.068(5) Uani 0.3 1 d . . P A 2
F37B F 0.4487(17) 0.5582(7) 0.8682(16) 0.069(5) Uani 0.3 1 d . . P A 2
F36B F 0.344(2) 0.6133(8) 0.9909(16) 0.084(7) Uani 0.3 1 d . . P A 2
C32A C 0.2731(19) 0.5745(6) 0.6810(16) 0.049(2) Uani 0.7 1 d . . P A 1
C35A C 0.1404(13) 0.6317(5) 0.7940(12) 0.049(2) Uani 0.7 1 d . . P A 1
C43A C 0.3362(17) 0.5928(6) 0.7896(14) 0.055(3) Uani 0.7 1 d . . P A 1
H43A H 0.426821 0.585689 0.826494 0.066 Uiso 0.7 1 calc R U P A 1
C42A C 0.2728(15) 0.6204(5) 0.8443(13) 0.056(2) Uani 0.7 1 d . . P A 1
H42A H 0.319569 0.632241 0.918422 0.067 Uiso 0.7 1 calc R U P A 1
F35B F 0.117(2) 0.6564(8) 0.884(2) 0.059(4) Uani 0.3 1 d . U P A 2

loop_
_atom_site_aniso_label
_atom_site_aniso_U_11
_atom_site_aniso_U_22
_atom_site_aniso_U_33
_atom_site_aniso_U_23
_atom_site_aniso_U_13
_atom_site_aniso_U_12
Eu1 0.0383(3) 0.0543(3) 0.0437(3) -0.0020(3) 0.00557(19) 0.0020(3)
O6 0.046(3) 0.034(3) 0.045(3) -0.006(2) 0.005(2) -0.003(2)
O5 0.038(3) 0.061(4) 0.049(3) -0.009(3) 0.006(3) -0.005(3)
O1 0.048(3) 0.049(3) 0.063(4) 0.005(3) 0.021(3) 0.007(3)
O3 0.047(3) 0.058(4) 0.049(3) 0.005(3) 0.005(3) 0.012(3)
O2 0.047(3) 0.053(4) 0.061(4) -0.001(3) 0.018(3) 0.004(3)
O4 0.059(4) 0.089(5) 0.062(4) 0.022(4) -0.012(3) -0.026(4)
N2 0.047(4) 0.046(4) 0.040(4) -0.005(3) 0.006(3) -0.005(3)
N1 0.045(4) 0.045(4) 0.050(4) -0.007(3) 0.008(3) 0.000(3)
F16 0.142(7) 0.083(5) 0.178(8) -0.007(5) 0.108(7) 0.013(5)
C25 0.047(5) 0.044(5) 0.047(5) 0.003(4) 0.010(4) -0.005(4)
C24 0.050(5) 0.051(5) 0.048(5) -0.003(4) 0.008(4) -0.014(4)
C27 0.037(4) 0.050(5) 0.048(5) 0.003(4) 0.005(4) -0.005(4)
C32B 0.046(5) 0.054(4) 0.045(5) -0.004(3) 0.012(4) -0.005(3)
C33B 0.07(2) 0.08(2) 0.07(2) -0.010(15) 0.036(16) -0.004(16)
C34B 0.050(6) 0.059(8) 0.056(6) -0.011(4) 0.012(5) -0.002(5)
C35B 0.046(5) 0.054(4) 0.045(5) -0.004(3) 0.012(4) -0.005(3)
C36B 0.050(6) 0.059(8) 0.056(6) -0.011(4) 0.012(5) -0.002(5)
C37B 0.07(2) 0.08(2) 0.07(2) -0.010(15) 0.036(16) -0.004(16)
C1 0.041(5) 0.042(5) 0.054(5) -0.003(4) 0.005(4) -0.002(4)
C28 0.039(5) 0.065(6) 0.053(5) 0.010(4) 0.004(4) 0.001(4)
C21 0.049(5) 0.056(6) 0.066(6) -0.014(5) 0.015(5) 0.001(4)
C32 0.049(5) 0.072(6) 0.042(5) -0.003(4) 0.006(4) -0.013(5)
C22 0.051(5) 0.062(6) 0.063(6) -0.024(5) 0.017(5) -0.005(4)
C26 0.042(4) 0.051(5) 0.047(5) 0.001(4) 0.009(4) 0.001(4)
C45 0.043(5) 0.078(7) 0.047(5) 0.016(5) 0.002(4) -0.012(5)
C31 0.046(5) 0.048(5) 0.044(5) 0.000(4) 0.011(4) 0.003(4)
C30 0.048(5) 0.063(6) 0.052(5) -0.009(4) 0.006(4) -0.003(4)
C36A 0.042(9) 0.047(8) 0.068(11) 0.004(7) 0.012(7) -0.002(7)
C23 0.063(6) 0.076(7) 0.053(6) -0.016(5) 0.019(5) -0.014(5)
C29 0.049(5) 0.052(5) 0.060(6) -0.008(4) 0.010(4) 0.000(4)
F18 0.146(8) 0.102(7) 0.192(10) 0.008(7) 0.057(7) -0.003(6)
C2 0.048(5) 0.049(5) 0.074(6) 0.006(5) 0.022(5) 0.002(4)
C3 0.068(6) 0.052(6) 0.092(8) 0.005(5) 0.040(6) 0.009(5)
F19 0.185(10) 0.177(10) 0.161(9) 0.021(8) 0.102(8) -0.017(8)
C33A 0.049(7) 0.067(8) 0.048(7) -0.010(5) 0.009(5) -0.006(5)
F20 0.175(10) 0.125(7) 0.209(11) 0.034(7) 0.099(9) 0.073(7)
C5 0.068(7) 0.053(6) 0.094(8) 0.002(5) 0.039(6) 0.000(5)
C4 0.071(7) 0.061(6) 0.103(9) -0.005(6) 0.041(7) 0.002(5)
C14 0.071(7) 0.062(6) 0.063(7) 0.016(5) -0.012(5) -0.023(5)
C13 0.072(7) 0.059(6) 0.090(8) 0.007(6) 0.029(6) 0.001(5)
C6 0.077(7) 0.060(6) 0.089(8) -0.004(6) 0.039(6) 0.000(6)
C12 0.070(7) 0.080(8) 0.094(9) -0.014(7) 0.036(7) -0.001(6)
C34A 0.050(6) 0.059(8) 0.056(6) -0.011(4) 0.012(5) -0.002(5)
F17 0.184(11) 0.108(7) 0.358(19) 0.000(9) 0.178(12) 0.021(7)
C7 0.083(8) 0.058(6) 0.111(10) -0.004(6) 0.047(7) -0.006(6)
C8 0.090(9) 0.065(7) 0.117(11) -0.001(7) 0.050(8) -0.011(7)
C10 0.090(9) 0.052(6) 0.119(10) 0.002(6) 0.049(8) 0.018(6)
C9 0.095(9) 0.048(6) 0.112(10) -0.001(6) 0.054(8) 0.001(6)
C11 0.092(9) 0.047(6) 0.109(10) 0.004(6) 0.047(8) -0.001(6)
C15 0.077(8) 0.098(9) 0.078(8) 0.009(7) 0.014(6) -0.011(7)
C16 0.103(8) 0.105(8) 0.120(8) 0.001(7) 0.058(7) 0.016(6)
C18 0.102(10) 0.066(8) 0.126(12) 0.016(8) 0.039(9) 0.011(7)
C19 0.117(12) 0.092(10) 0.135(13) -0.004(9) 0.084(11) 0.002(9)
C17 0.147(15) 0.111(13) 0.166(17) 0.002(12) 0.094(14) 0.034(12)
C38A 0.083(12) 0.080(11) 0.117(15) -0.043(11) 0.055(12) -0.030(10)
C37A 0.066(9) 0.068(10) 0.078(11) -0.018(8) 0.023(8) -0.019(8)
C39A 0.062(10) 0.061(9) 0.120(15) -0.028(10) 0.042(10) -0.015(8)
C40A 0.067(10) 0.055(9) 0.112(14) -0.031(9) 0.037(10) -0.014(7)
C20 0.103(8) 0.105(8) 0.120(8) 0.001(7) 0.058(7) 0.016(6)
F33B 0.051(8) 0.069(9) 0.058(9) -0.028(7) 0.014(7) 0.004(7)
C41A 0.059(9) 0.053(8) 0.106(13) -0.002(8) 0.031(9) -0.005(7)
F34B 0.058(11) 0.064(11) 0.088(14) -0.019(10) 0.028(10) -0.001(9)
F37B 0.046(10) 0.107(15) 0.053(11) 0.005(10) 0.012(8) -0.002(10)
F36B 0.086(14) 0.126(18) 0.040(10) -0.021(11) 0.018(10) -0.038(13)
C32A 0.046(5) 0.054(4) 0.045(5) -0.004(3) 0.012(4) -0.005(3)
C35A 0.046(5) 0.054(4) 0.045(5) -0.004(3) 0.012(4) -0.005(3)
C43A 0.049(7) 0.067(8) 0.048(7) -0.010(5) 0.009(5) -0.006(5)
C42A 0.050(6) 0.059(8) 0.056(6) -0.011(4) 0.012(5) -0.002(5)
F35B 0.051(8) 0.069(9) 0.058(9) -0.028(7) 0.014(7) 0.004(7)

loop_
_atom_type_symbol
_atom_type_description
_atom_type_scat_dispersion_real
_atom_type_scat_dispersion_imag
_atom_type_scat_source
C C 0.0181 0.0091 'International Tables Vol C Tables 4.2.6.8 and 6.1.1.4'
H H 0.0000 0.0000 'International Tables Vol C Tables 4.2.6.8 and 6.1.1.4'
Eu Eu -8.9294 11.1857 'International Tables Vol C Tables 4.2.6.8 and 6.1.1.4'
F F 0.0727 0.0534 'International Tables Vol C Tables 4.2.6.8 and 6.1.1.4'
N N 0.0311 0.0180 'International Tables Vol C Tables 4.2.6.8 and 6.1.1.4'
O O 0.0492 0.0322 'International Tables Vol C Tables 4.2.6.8 and 6.1.1.4'

loop_
_geom_angle_atom_site_label_1
_geom_angle_atom_site_label_2
_geom_angle_atom_site_label_3
_geom_angle
_geom_angle_site_symmetry_1
_geom_angle_site_symmetry_3
_geom_angle_publ_flag
O6 Eu1 O1 127.59(19) 3_666 . ?
O6 Eu1 O3 70.66(18) 3_666 3_666 ?
O6 Eu1 O2 82.30(19) 3_666 . ?
O6 Eu1 O4 87.0(2) 3_666 3_666 ?
O6 Eu1 N2 78.4(2) 3_666 . ?
O6 Eu1 N1 141.1(2) 3_666 . ?
O5 Eu1 O6 134.60(19) . 3_666 ?
O5 Eu1 O1 77.0(2) . . ?
O5 Eu1 O3 75.6(2) . . ?
O5 Eu1 O3 68.25(19) . 3_666 ?
O5 Eu1 O2 129.9(2) . . ?
O5 Eu1 O4 81.2(2) . 3_666 ?
O5 Eu1 N2 134.1(2) . . ?
O5 Eu1 N1 77.8(2) . . ?
O1 Eu1 O3 138.65(18) . 3_666 ?
O1 Eu1 N2 109.9(2) . . ?
O1 Eu1 N1 72.5(2) . . ?
O3 Eu1 O6 75.75(19) . 3_666 ?
O3 Eu1 O1 75.6(2) . . ?
O3 Eu1 O3 74.7(2) . 3_666 ?
O3 Eu1 O2 86.7(2) . . ?
O3 Eu1 O4 124.6(2) . 3_666 ?
O3 Eu1 N2 150.1(2) . . ?
O3 Eu1 N1 142.1(2) . . ?
O2 Eu1 O1 53.14(19) . . ?
O2 Eu1 O3 150.07(19) . 3_666 ?
O2 Eu1 O4 143.1(2) . 3_666 ?
O2 Eu1 N2 75.2(2) . . ?
O2 Eu1 N1 90.2(2) . . ?
O4 Eu1 O1 145.1(2) 3_666 . ?
O4 Eu1 O3 49.95(19) 3_666 3_666 ?
O4 Eu1 N2 68.1(2) 3_666 . ?
O4 Eu1 N1 76.5(2) 3_666 . ?
N2 Eu1 O3 110.28(19) . 3_666 ?
N1 Eu1 O3 118.9(2) . 3_666 ?
N1 Eu1 N2 62.9(2) . . ?
C31 O6 Eu1 135.7(5) . 3_666 ?
C31 O5 Eu1 140.9(5) . . ?
C1 O1 Eu1 90.6(5) . . ?
Eu1 O3 Eu1 105.3(2) . 3_666 ?
C14 O3 Eu1 87.3(5) . 3_666 ?
C14 O3 Eu1 167.4(6) . . ?
C1 O2 Eu1 95.6(5) . . ?
C14 O4 Eu1 97.7(6) . 3_666 ?
C26 N2 Eu1 119.2(5) . . ?
C30 N2 Eu1 123.2(5) . . ?
C30 N2 C26 117.2(7) . . ?
C25 N1 Eu1 122.0(5) . . ?
C21 N1 Eu1 121.2(6) . . ?
C21 N1 C25 116.5(8) . . ?
N1 C25 C24 124.2(8) . . ?
N1 C25 C26 116.5(7) . . ?
C24 C25 C26 119.2(8) . . ?
C25 C24 C32 120.1(9) . . ?
C25 C24 C23 116.7(8) . . ?
C23 C24 C32 123.2(9) . . ?
C28 C27 C26 117.1(8) . . ?
C28 C27 C45 123.9(8) . . ?
C26 C27 C45 119.0(8) . . ?
C33B C32B C37B 120.0 . . ?
C33B C32B C31 120(2) . . ?
C37B C32B C31 120(2) . . ?
C32B C33B C34B 120.0 . . ?
F33B C33B C32B 122(2) . . ?
F33B C33B C34B 118(2) . . ?
C33B C34B C35B 120.0 . . ?
F34B C34B C33B 118.4(19) . . ?
F34B C34B C35B 121.6(19) . . ?
C36B C35B C34B 120.0 . . ?
F35B C35B C34B 115.4(19) . . ?
F35B C35B C36B 124.6(19) . . ?
C37B C36B C35B 120.0 . . ?
F36B C36B C35B 116(2) . . ?
F36B C36B C37B 124(2) . . ?
C36B C37B C32B 120.0 . . ?
F37B C37B C32B 123(3) . . ?
F37B C37B C36B 116(2) . . ?
O1 C1 C2 119.6(8) . . ?
O2 C1 O1 120.5(8) . . ?
O2 C1 C2 119.8(8) . . ?
C27 C28 H28 120.0 . . ?
C29 C28 C27 120.1(8) . . ?
C29 C28 H28 120.0 . . ?
N1 C21 H21 117.8 . . ?
N1 C21 C22 124.4(9) . . ?
C22 C21 H21 117.8 . . ?
C24 C32 H32 119.2 . . ?
C45 C32 C24 121.5(9) . . ?
C45 C32 H32 119.2 . . ?
C21 C22 H22 120.8 . . ?
C23 C22 C21 118.5(9) . . ?
C23 C22 H22 120.8 . . ?
N2 C26 C25 118.1(7) . . ?
N2 C26 C27 122.9(8) . . ?
C27 C26 C25 118.9(8) . . ?
C27 C45 H45 119.4 . . ?
C32 C45 C27 121.2(8) . . ?
C32 C45 H45 119.4 . . ?
O6 C31 C32B 121.9(17) . . ?
O6 C31 C32A 117.0(10) . . ?
O5 C31 O6 125.9(8) . . ?
O5 C31 C32B 112.2(17) . . ?
O5 C31 C32A 117.0(10) . . ?
N2 C30 H30 118.0 . . ?
N2 C30 C29 124.0(9) . . ?
C29 C30 H30 118.0 . . ?
C37A C36A C35A 119.7(14) . . ?
C41A C36A C37A 118.0(17) . . ?
C41A C36A C35A 122.3(16) . . ?
C24 C23 H23 120.3 . . ?
C22 C23 C24 119.5(9) . . ?
C22 C23 H23 120.3 . . ?
C28 C29 C30 118.6(9) . . ?
C28 C29 H29 120.7 . . ?
C30 C29 H29 120.7 . . ?
C3 C2 C1 121.9(9) . . ?
C3 C2 C13 119.8(9) . . ?
C13 C2 C1 118.3(9) . . ?
C2 C3 H3 119.7 . . ?
C2 C3 C4 120.6(10) . . ?
C4 C3 H3 119.7 . . ?
C34A C33A H33A 118.3 . . ?
C34A C33A C32A 123.5(15) . . ?
C32A C33A H33A 118.3 . . ?
C4 C5 C6 121.3(10) . . ?
C12 C5 C4 118.3(10) . . ?
C12 C5 C6 120.4(10) . . ?
C3 C4 C5 121.1(10) . . ?
C3 C4 H4 119.5 . . ?
C5 C4 H4 119.5 . . ?
O3 C14 Eu1 67.6(5) . 3_666 ?
O3 C14 O4 124.8(9) . . ?
O3 C14 C15 115.0(9) . . ?
O4 C14 Eu1 57.3(5) . 3_666 ?
O4 C14 C15 118.5(9) . . ?
C15 C14 Eu1 161.2(9) . 3_666 ?
C2 C13 H13 120.2 . . ?
C12 C13 C2 119.6(10) . . ?
C12 C13 H13 120.2 . . ?
C7 C6 C5 121.6(11) . . ?
C7 C6 C11 119.4(11) . . ?
C11 C6 C5 118.7(10) . . ?
C5 C12 C13 120.4(10) . . ?
C5 C12 H12 119.8 . . ?
C13 C12 H12 119.8 . . ?
C33A C34A H34A 119.4 . . ?
C33A C34A C35A 121.2(14) . . ?
C35A C34A H34A 119.4 . . ?
C6 C7 H7 119.9 . . ?
C8 C7 C6 120.1(13) . . ?
C8 C7 H7 119.9 . . ?
C7 C8 H8 119.1 . . ?
C7 C8 C9 121.7(12) . . ?
C9 C8 H8 119.1 . . ?
C9 C10 H10 119.1 . . ?
C9 C10 C11 121.9(12) . . ?
C11 C10 H10 119.1 . . ?
C8 C9 H9 121.3 . . ?
C10 C9 C8 117.5(11) . . ?
C10 C9 H9 121.3 . . ?
C6 C11 C10 119.3(12) . . ?
C6 C11 H11 120.3 . . ?
C10 C11 H11 120.3 . . ?
C16 C15 C14 123.3(12) . . ?
C20 C15 C14 119.9(13) . . ?
C20 C15 C16 116.7(13) . . ?
F16 C16 C15 121.7(14) . . ?
F16 C16 C17 115.4(14) . . ?
C17 C16 C15 122.1(14) . . ?
F18 C18 C17 120.7(14) . . ?
C19 C18 F18 118.3(14) . . ?
C19 C18 C17 121.0(14) . . ?
F19 C19 C20 123.3(13) . . ?
C18 C19 F19 119.4(14) . . ?
C18 C19 C20 117.2(13) . . ?
F17 C17 C18 117.4(16) . . ?
C16 C17 F17 123.8(16) . . ?
C16 C17 C18 118.7(15) . . ?
C37A C38A H38A 121.1 . . ?
C39A C38A H38A 121.1 . . ?
C39A C38A C37A 117.7(17) . . ?
C36A C37A C38A 120.2(17) . . ?
C36A C37A H37A 119.9 . . ?
C38A C37A H37A 119.9 . . ?
C38A C39A H39A 118.9 . . ?
C40A C39A C38A 122.2(17) . . ?
C40A C39A H39A 118.9 . . ?
C39A C40A H40A 119.9 . . ?
C39A C40A C41A 120.1(17) . . ?
C41A C40A H40A 119.9 . . ?
F20 C20 C19 117.7(13) . . ?
C15 C20 F20 118.2(15) . . ?
C15 C20 C19 124.0(13) . . ?
C36A C41A C40A 121.5(18) . . ?
C36A C41A H41A 119.3 . . ?
C40A C41A H41A 119.3 . . ?
C33A C32A C31 123.9(15) . . ?
C33A C32A C43A 115.7(13) . . ?
C43A C32A C31 120.3(15) . . ?
C34A C35A C36A 120.6(13) . . ?
C34A C35A C42A 115.9(12) . . ?
C42A C35A C36A 123.5(12) . . ?
C32A C43A H43A 119.0 . . ?
C42A C43A C32A 122.1(15) . . ?
C42A C43A H43A 119.0 . . ?
C35A C42A H42A 119.5 . . ?
C43A C42A C35A 121.1(13) . . ?
C43A C42A H42A 119.5 . . ?

loop_
_geom_bond_atom_site_label_1
_geom_bond_atom_site_label_2
_geom_bond_distance
_geom_bond_site_symmetry_2
_geom_bond_publ_flag
Eu1 O6 2.395(5) 3_666 ?
Eu1 O5 2.350(6) . ?
Eu1 O1 2.513(6) . ?
Eu1 O3 2.357(6) . ?
Eu1 O3 2.704(6) 3_666 ?
Eu1 O2 2.409(6) . ?
Eu1 O4 2.481(7) 3_666 ?
Eu1 N2 2.609(7) . ?
Eu1 N1 2.560(7) . ?
O6 C31 1.266(10) . ?
O5 C31 1.259(10) . ?
O1 C1 1.274(10) . ?
O3 C14 1.238(11) . ?
O2 C1 1.264(10) . ?
O4 C14 1.243(11) . ?
N2 C26 1.349(10) . ?
N2 C30 1.322(11) . ?
N1 C25 1.347(10) . ?
N1 C21 1.325(11) . ?
F16 C16 1.313(16) . ?
C25 C24 1.399(12) . ?
C25 C26 1.459(12) . ?
C24 C32 1.423(12) . ?
C24 C23 1.409(13) . ?
C27 C28 1.394(13) . ?
C27 C26 1.416(11) . ?
C27 C45 1.445(12) . ?
C32B C33B 1.3900 . ?
C32B C37B 1.3900 . ?
C32B C31 1.52(2) . ?
C33B C34B 1.3900 . ?
C33B F33B 1.33(3) . ?
C34B C35B 1.3900 . ?
C34B F34B 1.37(3) . ?
C35B C36B 1.3900 . ?
C35B F35B 1.33(3) . ?
C36B C37B 1.3900 . ?
C36B F36B 1.28(3) . ?
C37B F37B 1.26(3) . ?
C1 C2 1.476(12) . ?
C28 H28 0.9500 . ?
C28 C29 1.355(13) . ?
C21 H21 0.9500 . ?
C21 C22 1.390(12) . ?
C32 H32 0.9500 . ?
C32 C45 1.334(14) . ?
C22 H22 0.9500 . ?
C22 C23 1.371(14) . ?
C45 H45 0.9500 . ?
C31 C32A 1.514(17) . ?
C30 H30 0.9500 . ?
C30 C29 1.398(12) . ?
C36A C37A 1.41(2) . ?
C36A C41A 1.33(2) . ?
C36A C35A 1.48(2) . ?
C23 H23 0.9500 . ?
C29 H29 0.9500 . ?
F18 C18 1.368(15) . ?
C2 C3 1.357(13) . ?
C2 C13 1.406(14) . ?
C3 H3 0.9500 . ?
C3 C4 1.379(14) . ?
F19 C19 1.332(15) . ?
C33A H33A 0.9500 . ?
C33A C34A 1.34(2) . ?
C33A C32A 1.35(2) . ?
F20 C20 1.339(15) . ?
C5 C4 1.405(14) . ?
C5 C6 1.488(15) . ?
C5 C12 1.384(15) . ?
C4 H4 0.9500 . ?
C14 C15 1.540(13) . ?
C13 H13 0.9500 . ?
C13 C12 1.403(15) . ?
C6 C7 1.396(15) . ?
C6 C11 1.398(16) . ?
C12 H12 0.9500 . ?
C34A H34A 0.9500 . ?
C34A C35A 1.383(18) . ?
F17 C17 1.332(17) . ?
C7 H7 0.9500 . ?
C7 C8 1.388(16) . ?
C8 H8 0.9500 . ?
C8 C9 1.411(17) . ?
C10 H10 0.9500 . ?
C10 C9 1.378(16) . ?
C10 C11 1.417(15) . ?
C9 H9 0.9500 . ?
C11 H11 0.9500 . ?
C15 C16 1.405(18) . ?
C15 C20 1.309(18) . ?
C16 C17 1.33(2) . ?
C18 C19 1.315(18) . ?
C18 C17 1.43(2) . ?
C19 C20 1.43(2) . ?
C38A H38A 0.9500 . ?
C38A C37A 1.45(2) . ?
C38A C39A 1.37(3) . ?
C37A H37A 0.9500 . ?
C39A H39A 0.9500 . ?
C39A C40A 1.31(2) . ?
C40A H40A 0.9500 . ?
C40A C41A 1.45(2) . ?
C41A H41A 0.9500 . ?
C32A C43A 1.389(19) . ?
C35A C42A 1.387(19) . ?
C43A H43A 0.9500 . ?
C43A C42A 1.351(19) . ?
C42A H42A 0.9500 . ?

loop_
_geom_torsion_atom_site_label_1
_geom_torsion_atom_site_label_2
_geom_torsion_atom_site_label_3
_geom_torsion_atom_site_label_4
_geom_torsion
_geom_torsion_site_symmetry_1
_geom_torsion_site_symmetry_2
_geom_torsion_site_symmetry_3
_geom_torsion_site_symmetry_4
_geom_torsion_publ_flag
Eu1 O6 C31 O5 8.5(14) 3_666 . . . ?
Eu1 O6 C31 C32B -170.0(18) 3_666 . . . ?
Eu1 O6 C31 C32A -174.1(9) 3_666 . . . ?
Eu1 O5 C31 O6 12.1(15) . . . . ?
Eu1 O5 C31 C32B -169.3(16) . . . . ?
Eu1 O5 C31 C32A -165.3(10) . . . . ?
Eu1 O1 C1 O2 -4.1(8) . . . . ?
Eu1 O1 C1 C2 177.5(7) . . . . ?
Eu1 O3 C14 Eu1 180(100) . . . 3_666 ?
Eu1 O3 C14 O4 -5.2(13) 3_666 . . . ?
Eu1 O3 C14 O4 175(2) . . . . ?
Eu1 O3 C14 C15 159.6(10) 3_666 . . . ?
Eu1 O3 C14 C15 -20(4) . . . . ?
Eu1 O2 C1 O1 4.3(9) . . . . ?
Eu1 O2 C1 C2 -177.3(7) . . . . ?
Eu1 O4 C14 O3 5.7(14) 3_666 . . . ?
Eu1 O4 C14 C15 -158.6(10) 3_666 . . . ?
Eu1 N2 C26 C25 -9.8(10) . . . . ?
Eu1 N2 C26 C27 171.8(6) . . . . ?
Eu1 N2 C30 C29 -172.5(7) . . . . ?
Eu1 N1 C25 C24 -168.6(6) . . . . ?
Eu1 N1 C25 C26 8.2(10) . . . . ?
Eu1 N1 C21 C22 170.1(7) . . . . ?
Eu1 C14 C15 C16 0(3) 3_666 . . . ?
Eu1 C14 C15 C20 -178.1(17) 3_666 . . . ?
O6 C31 C32A C33A -20(2) . . . . ?
O6 C31 C32A C43A 163.1(15) . . . . ?
O5 C31 C32A C33A 157.6(16) . . . . ?
O5 C31 C32A C43A -19(2) . . . . ?
O1 C1 C2 C3 -3.5(15) . . . . ?
O1 C1 C2 C13 177.4(9) . . . . ?
O3 C14 C15 C16 -93.6(16) . . . . ?
O3 C14 C15 C20 88.0(16) . . . . ?
O2 C1 C2 C3 178.1(10) . . . . ?
O2 C1 C2 C13 -1.0(14) . . . . ?
O4 C14 C15 C16 72.2(18) . . . . ?
O4 C14 C15 C20 -106.2(16) . . . . ?
N2 C30 C29 C28 1.2(15) . . . . ?
N1 C25 C24 C32 178.4(8) . . . . ?
N1 C25 C24 C23 -3.5(13) . . . . ?
N1 C25 C26 N2 1.3(12) . . . . ?
N1 C25 C26 C27 179.8(8) . . . . ?
N1 C21 C22 C23 0.8(16) . . . . ?
F16 C16 C17 F17 8(3) . . . . ?
F16 C16 C17 C18 -174.8(15) . . . . ?
C25 N1 C21 C22 -3.9(14) . . . . ?
C25 C24 C32 C45 0.2(14) . . . . ?
C25 C24 C23 C22 0.1(14) . . . . ?
C24 C25 C26 N2 178.3(8) . . . . ?
C24 C25 C26 C27 -3.3(12) . . . . ?
C24 C32 C45 C27 -0.4(14) . . . . ?
C27 C28 C29 C30 -2.1(14) . . . . ?
C32B C33B C34B C35B 0.0 . . . . ?
C32B C33B C34B F34B 178(3) . . . . ?
C33B C32B C37B C36B 0.0 . . . . ?
C33B C32B C37B F37B 174(4) . . . . ?
C33B C32B C31 O6 -41(3) . . . . ?
C33B C32B C31 O5 139.9(19) . . . . ?
C33B C34B C35B C36B 0.0 . . . . ?
C33B C34B C35B F35B 177(3) . . . . ?
C34B C35B C36B C37B 0.0 . . . . ?
C34B C35B C36B F36B 180(3) . . . . ?
C35B C36B C37B C32B 0.0 . . . . ?
C35B C36B C37B F37B -175(4) . . . . ?
C37B C32B C33B C34B 0.0 . . . . ?
C37B C32B C33B F33B 177(4) . . . . ?
C37B C32B C31 O6 142.9(16) . . . . ?
C37B C32B C31 O5 -36(2) . . . . ?
C1 C2 C3 C4 -174.4(10) . . . . ?
C1 C2 C13 C12 178.4(10) . . . . ?
C28 C27 C26 N2 0.6(13) . . . . ?
C28 C27 C26 C25 -177.7(8) . . . . ?
C28 C27 C45 C32 179.6(9) . . . . ?
C21 N1 C25 C24 5.3(13) . . . . ?
C21 N1 C25 C26 -177.8(8) . . . . ?
C21 C22 C23 C24 1.2(15) . . . . ?
C32 C24 C23 C22 178.1(9) . . . . ?
C26 N2 C30 C29 0.6(14) . . . . ?
C26 C25 C24 C32 1.7(13) . . . . ?
C26 C25 C24 C23 179.7(8) . . . . ?
C26 C27 C28 C29 1.2(13) . . . . ?
C26 C27 C45 C32 -1.2(13) . . . . ?
C45 C27 C28 C29 -179.5(9) . . . . ?
C45 C27 C26 N2 -178.7(8) . . . . ?
C45 C27 C26 C25 3.0(12) . . . . ?
C31 C32B C33B C34B -176(3) . . . . ?
C31 C32B C33B F33B 1(3) . . . . ?
C31 C32B C37B C36B 176(3) . . . . ?
C31 C32B C37B F37B -10(3) . . . . ?
C31 C32A C43A C42A 175.1(15) . . . . ?
C30 N2 C26 C25 176.9(8) . . . . ?
C30 N2 C26 C27 -1.5(13) . . . . ?
C36A C35A C42A C43A -177.8(16) . . . . ?
C23 C24 C32 C45 -177.7(9) . . . . ?
F18 C18 C19 F19 4(3) . . . . ?
F18 C18 C19 C20 179.8(14) . . . . ?
F18 C18 C17 F17 -1(3) . . . . ?
F18 C18 C17 C16 -178.3(17) . . . . ?
C2 C3 C4 C5 -4.2(18) . . . . ?
C2 C13 C12 C5 -3.9(18) . . . . ?
C3 C2 C13 C12 -0.7(17) . . . . ?
F19 C19 C20 F20 -4(3) . . . . ?
F19 C19 C20 C15 177.9(16) . . . . ?
C33A C34A C35A C36A 174.4(15) . . . . ?
C33A C34A C35A C42A -8(2) . . . . ?
C33A C32A C43A C42A -2(2) . . . . ?
C5 C6 C7 C8 177.0(11) . . . . ?
C5 C6 C11 C10 -177.8(10) . . . . ?
C4 C5 C6 C7 136.9(12) . . . . ?
C4 C5 C6 C11 -48.7(16) . . . . ?
C4 C5 C12 C13 4.4(18) . . . . ?
C14 C15 C16 F16 -4(2) . . . . ?
C14 C15 C16 C17 -173.3(16) . . . . ?
C14 C15 C20 F20 -3(2) . . . . ?
C14 C15 C20 C19 174.9(14) . . . . ?
C13 C2 C3 C4 4.7(17) . . . . ?
C6 C5 C4 C3 -179.8(11) . . . . ?
C6 C5 C12 C13 -176.2(11) . . . . ?
C6 C7 C8 C9 -2.1(19) . . . . ?
C12 C5 C4 C3 -0.4(18) . . . . ?
C12 C5 C6 C7 -42.5(17) . . . . ?
C12 C5 C6 C11 131.8(12) . . . . ?
C34A C33A C32A C31 -178.4(16) . . . . ?
C34A C33A C32A C43A -1(2) . . . . ?
C34A C35A C42A C43A 5(2) . . . . ?
C7 C6 C11 C10 -3.3(17) . . . . ?
C7 C8 C9 C10 2.1(18) . . . . ?
C9 C10 C11 C6 3.4(18) . . . . ?
C11 C6 C7 C8 2.7(17) . . . . ?
C11 C10 C9 C8 -2.7(18) . . . . ?
C15 C16 C17 F17 177.6(17) . . . . ?
C15 C16 C17 C18 -5(3) . . . . ?
C16 C15 C20 F20 178.0(14) . . . . ?
C16 C15 C20 C19 -4(2) . . . . ?
C18 C19 C20 F20 -179.5(16) . . . . ?
C18 C19 C20 C15 2(3) . . . . ?
C19 C18 C17 F17 -179.1(18) . . . . ?
C19 C18 C17 C16 3(3) . . . . ?
C17 C18 C19 F19 -177.7(16) . . . . ?
C17 C18 C19 C20 -2(3) . . . . ?
C38A C39A C40A C41A 2(2) . . . . ?
C37A C36A C41A C40A 4(2) . . . . ?
C37A C36A C35A C34A 152.7(15) . . . . ?
C37A C36A C35A C42A -24(2) . . . . ?
C37A C38A C39A C40A -3(2) . . . . ?
C39A C38A C37A C36A 5(2) . . . . ?
C39A C40A C41A C36A -2(2) . . . . ?
C20 C15 C16 F16 174.3(15) . . . . ?
C20 C15 C16 C17 5(3) . . . . ?
F33B C33B C34B C35B -177(3) . . . . ?
F33B C33B C34B F34B 1(3) . . . . ?
C41A C36A C37A C38A -5(2) . . . . ?
C41A C36A C35A C34A -25(2) . . . . ?
C41A C36A C35A C42A 157.5(16) . . . . ?
F34B C34B C35B C36B -178(3) . . . . ?
F34B C34B C35B F35B -1(3) . . . . ?
F36B C36B C37B C32B -180(4) . . . . ?
F36B C36B C37B F37B 5(3) . . . . ?
C32A C33A C34A C35A 7(3) . . . . ?
C32A C43A C42A C35A 0(3) . . . . ?
C35A C36A C37A C38A 176.8(14) . . . . ?
C35A C36A C41A C40A -178.0(14) . . . . ?
F35B C35B C36B C37B -177(3) . . . . ?
F35B C35B C36B F36B 3(4) . . . . ?
